data_1542187
loop_
_publ_author_name
'Dernier, P.D.'

_publ_section_title
;
 Structural Investigation of the Metal-Insulator Transition in V6 O13
;
_journal_name_full 'Materials Research Bulletin'
_journal_page_first 955
_journal_page_last 964
_journal_volume 9
_journal_year 1974
_chemical_formula_sum 'O13 V6'
_chemical_name_systematic 'V6 O13'
_space_group_IT_number 12
_symmetry_space_group_name_Hall '-C 2y'
_symmetry_space_group_name_H-M 'C 1 2/m 1'
_cell_angle_alpha 90
_cell_angle_beta 100.87
_cell_angle_gamma 90
_cell_formula_units_Z 2
_cell_length_a 11.922
_cell_length_b 3.68
_cell_length_c 10.138
_cell_volume 436.804
_citation_journal_id_ASTM MRBUAC
_cod_data_source_file Dernier_MRBUAC_1974_1770.cif
_cod_data_source_block O13V6
_cod_original_cell_volume 436.8036
_cod_database_code 1542187

loop_
_symmetry_equiv_pos_as_xyz
x,y,z
-x,y,-z
-x,-y,-z
x,-y,z
x+1/2,y+1/2,z
-x+1/2,y+1/2,-z
-x+1/2,-y+1/2,-z
x+1/2,-y+1/2,z

loop_
_atom_site_label
_atom_site_type_symbol
_atom_site_fract_x
_atom_site_fract_y
_atom_site_fract_z
_atom_site_occupancy
_atom_site_U_iso_or_equiv
V3 V+4 0.71322 0 0.36513 1 0.0
O4 O-2 0.5 0 0 1 0.0
O7 O-2 0.56262 0 0.40863 1 0.0
O6 O-2 0.67817 0 0.20062 1 0.0
V1 V+4 0.3518 0 -0.00041 1 0.0
O2 O-2 0.88194 0 0.38776 1 0.0
V2 V+5 0.41262 0 0.3631 1 0.0
O3 O-2 0.24898 0 0.40773 1 0.0
O1 O-2 0.17883 0 0.0052 1 0.0
O5 O-2 0.38604 0 0.19688 1 0.0
